data_1505893
loop_
_publ_author_name
'Shim, Sang Hee'
'Swenson, Dale C.'
'Gloer, James B.'
'Dowd, Patrick F.'
'Wicklow, Donald T.'

_publ_section_title
;
 Penifulvin A: a sesquiterpenoid-derived metabolite containing a novel
 dioxa[5,5,5,6]fenestrane ring system from a fungicolous isolate of
 Penicillium griseofulvum.
;
_journal_issue 6
_journal_name_full 'Organic letters'
_journal_page_first 1225
_journal_page_last 1228
_journal_paper_doi 10.1021/ol060107c
_journal_volume 8
_journal_year 2006
_chemical_absolute_configuration unk
_chemical_formula_moiety 'C15 H20 O4'
_chemical_formula_sum 'C15 H20 O4'
_chemical_formula_weight 264.31
_chemical_name_systematic
; 
 ? 
;
_space_group_IT_number 19
_symmetry_cell_setting orthorhombic
_symmetry_space_group_name_Hall 'P 2ac 2ab'
_symmetry_space_group_name_H-M 'P 21 21 21'
_atom_sites_solution_hydrogens geom
_atom_sites_solution_primary direct
_atom_sites_solution_secondary difmap
_audit_creation_method SHELXL-97
_cell_angle_alpha 90.00
_cell_angle_beta 90.00
_cell_angle_gamma 90.00
_cell_formula_units_Z 4
_cell_length_a 7.9496(8)
_cell_length_b 12.7043(13)
_cell_length_c 13.1705(13)
_cell_measurement_reflns_used 5713
_cell_measurement_temperature 190(2)
_cell_measurement_theta_max 27.5
_cell_measurement_theta_min 1.0
_cell_volume 1330.1(2)
_computing_cell_refinement 'HKL Scalepack (Otwinowski & Minor, 1997)'
_computing_data_collection 'Collect (Nonius BV, 1997-2000)'
_computing_data_reduction 'HKL Denzo, Scalepack (Otwinowski & Minor, 1997)'
_computing_molecular_graphics 'SHELXTL v6.1 (Sheldrick, 1997)'
_computing_publication_material 'SHELXTL v6.1 (Sheldrick, 1997)'
_computing_structure_refinement 'SHELXTL v6.1 (Sheldrick, 1997)'
_computing_structure_solution 'SHELXTL v6.1 (Sheldrick, 1997)'
_diffrn_ambient_temperature 190(2)
_diffrn_detector_area_resol_mean 9
_diffrn_measured_fraction_theta_full 0.999
_diffrn_measured_fraction_theta_max 0.999
_diffrn_measurement_device_type 'Nonius KappaCCD'
_diffrn_measurement_method 'CCD phi and omega scans'
_diffrn_radiation_monochromator graphite
_diffrn_radiation_source 'fine-focus sealed tube'
_diffrn_radiation_type MoK\a
_diffrn_radiation_wavelength 0.71069
_diffrn_reflns_av_R_equivalents 0.0504
_diffrn_reflns_av_sigmaI/netI 0.0318
_diffrn_reflns_limit_h_max 10
_diffrn_reflns_limit_h_min -10
_diffrn_reflns_limit_k_max 16
_diffrn_reflns_limit_k_min -16
_diffrn_reflns_limit_l_max 17
_diffrn_reflns_limit_l_min -17
_diffrn_reflns_number 21858
_diffrn_reflns_theta_full 27.47
_diffrn_reflns_theta_max 27.5
_diffrn_reflns_theta_min 3.0
_exptl_absorpt_coefficient_mu 0.095
_exptl_absorpt_correction_T_max 0.9862
_exptl_absorpt_correction_T_min 0.9259
_exptl_absorpt_correction_type multi-scan
_exptl_absorpt_process_details 'HKL Scalepack (Otwinowski & Minor, 1997)'
_exptl_crystal_colour colorless
_exptl_crystal_density_diffrn 1.320
_exptl_crystal_density_method 'not measured'
_exptl_crystal_description blade
_exptl_crystal_F_000 568
_exptl_crystal_size_max 0.48
_exptl_crystal_size_mid 0.18
_exptl_crystal_size_min 0.04
_refine_diff_density_max 0.167
_refine_diff_density_min -0.171
_refine_diff_density_rms 0.041
_refine_ls_extinction_coef 0.017(3)
_refine_ls_extinction_expression Fc^*^=kFc[1+0.001xFc^2^\l^3^/sin(2\q)]^-1/4^
_refine_ls_extinction_method SHELXL
_refine_ls_goodness_of_fit_ref 1.098
_refine_ls_hydrogen_treatment riding
_refine_ls_matrix_type full
_refine_ls_number_parameters 176
_refine_ls_number_reflns 1760
_refine_ls_number_restraints 0
_refine_ls_restrained_S_all 1.098
_refine_ls_R_factor_all 0.0487
_refine_ls_R_factor_gt 0.0355
_refine_ls_shift/su_max 0.001
_refine_ls_shift/su_mean 0.000
_refine_ls_structure_factor_coef Fsqd
_refine_ls_weighting_details 'calc w=1/[\s^2^(Fo^2^)+(0.0459P)^2^+0.0555P] where P=(Fo^2^+2Fc^2^)/3'
_refine_ls_weighting_scheme calc
_refine_ls_wR_factor_gt 0.0793
_refine_ls_wR_factor_ref 0.0842
_reflns_number_gt 1452
_reflns_number_total 1760
_reflns_threshold_expression >2sigma(I)
_cod_data_source_file ol060107csi20060113_053636.cif
_cod_data_source_block glo53
_cod_depositor_comments
;
The following automatic conversions were performed:

'_symmetry_cell_setting' value 'Orthorhombic' changed to
'orthorhombic' according to
/home/saulius/struct/CIF-dictionaries/cif_core.dic dictionary named
'cif_core.dic' version 2.4.1 from 2010-06-29.

Automatic conversion script
Id: cif_fix_values 1715 2011-07-08 13:25:40Z adriana 
;
_cod_original_sg_symbol_H-M 'P 2(1) 2(1) 2(1)'
_cod_database_code 1505893

loop_
_symmetry_equiv_pos_as_xyz
'x, y, z'
'-x+1/2, -y, z+1/2'
'x+1/2, -y+1/2, -z'
'-x, y+1/2, -z+1/2'

loop_
_atom_site_label
_atom_site_type_symbol
_atom_site_fract_x
_atom_site_fract_y
_atom_site_fract_z
_atom_site_U_iso_or_equiv
_atom_site_adp_type
_atom_site_occupancy
_atom_site_symmetry_multiplicity
_atom_site_calc_flag
_atom_site_refinement_flags
C1 C 0.0539(2) 0.11010(15) 0.99976(14) 0.0263(4) Uani 1 1 d .
H1 H 0.1509 0.1437 1.0356 0.032 Uiso 1 1 calc R
O1 O -0.05924(16) 0.18937(10) 0.96098(10) 0.0294(3) Uani 1 1 d .
C2 C -0.0022(3) 0.24819(14) 0.88181(15) 0.0300(4) Uani 1 1 d .
O2 O -0.0866(2) 0.32181(11) 0.85443(11) 0.0427(4) Uani 1 1 d .
C3 C 0.1579(2) 0.21010(15) 0.83507(15) 0.0294(5) Uani 1 1 d .
H3A H 0.2531 0.2234 0.8818 0.035 Uiso 1 1 calc R
H3B H 0.1794 0.2485 0.7710 0.035 Uiso 1 1 calc R
C4 C 0.1432(2) 0.09034(14) 0.81345(14) 0.0236(4) Uani 1 1 d .
C5 C 0.3061(2) 0.04136(16) 0.77161(14) 0.0279(4) Uani 1 1 d .
H5A H 0.2785 -0.0184 0.7263 0.033 Uiso 1 1 calc R
H5B H 0.3689 0.0944 0.7317 0.033 Uiso 1 1 calc R
C6 C 0.4150(2) 0.00265(16) 0.86065(15) 0.0300(5) Uani 1 1 d .
C7 C 0.2883(2) -0.01796(15) 0.94887(15) 0.0276(4) Uani 1 1 d .
H7 H 0.3312 0.0169 1.0118 0.033 Uiso 1 1 calc R
C8 C 0.1167(2) 0.03466(13) 0.91786(14) 0.0218(4) Uani 1 1 d .
C9 C -0.0133(2) -0.05501(15) 0.92278(15) 0.0291(4) Uani 1 1 d .
H9 H -0.1000 -0.0482 0.8682 0.035 Uiso 1 1 calc R
C10 C 0.0859(3) -0.15698(15) 0.91288(17) 0.0376(5) Uani 1 1 d .
H10A H 0.0234 -0.2172 0.9421 0.045 Uiso 1 1 calc R
H10B H 0.1134 -0.1723 0.8411 0.045 Uiso 1 1 calc R
C11 C 0.2430(3) -0.13288(16) 0.97388(17) 0.0394(5) Uani 1 1 d .
H11A H 0.3358 -0.1807 0.9543 0.047 Uiso 1 1 calc R
H11B H 0.2210 -0.1412 1.0474 0.047 Uiso 1 1 calc R
C12 C 0.5420(3) 0.08709(18) 0.89297(19) 0.0456(6) Uani 1 1 d .
H12A H 0.4817 0.1506 0.9142 0.068 Uiso 1 1 calc R
H12B H 0.6159 0.1039 0.8356 0.068 Uiso 1 1 calc R
H12C H 0.6097 0.0607 0.9497 0.068 Uiso 1 1 calc R
C13 C 0.5159(3) -0.09512(17) 0.82800(17) 0.0415(5) Uani 1 1 d .
H13A H 0.5905 -0.0766 0.7715 0.062 Uiso 1 1 calc R
H13B H 0.4382 -0.1506 0.8063 0.062 Uiso 1 1 calc R
H13C H 0.5832 -0.1204 0.8854 0.062 Uiso 1 1 calc R
C14 C 0.0005(3) 0.07528(15) 0.73677(14) 0.0301(4) Uani 1 1 d .
H14A H 0.0273 0.1133 0.6741 0.045 Uiso 1 1 calc R
H14B H -0.1045 0.1028 0.7654 0.045 Uiso 1 1 calc R
H14C H -0.0127 0.0002 0.7218 0.045 Uiso 1 1 calc R
C15 C -0.0896(3) -0.04363(16) 1.02676(16) 0.0351(5) Uani 1 1 d .
O3 O -0.04490(18) 0.05164(11) 1.06870(10) 0.0371(4) Uani 1 1 d .
O4 O -0.1753(2) -0.10389(13) 1.07329(13) 0.0560(5) Uani 1 1 d .

loop_
_atom_site_aniso_label
_atom_site_aniso_U_11
_atom_site_aniso_U_22
_atom_site_aniso_U_33
_atom_site_aniso_U_23
_atom_site_aniso_U_13
_atom_site_aniso_U_12
C1 0.0268(9) 0.0290(9) 0.0231(9) -0.0006(8) -0.0007(8) 0.0045(8)
O1 0.0292(7) 0.0288(6) 0.0303(7) -0.0003(6) 0.0042(6) 0.0084(6)
C2 0.0365(11) 0.0240(9) 0.0294(10) -0.0031(8) -0.0015(9) 0.0036(9)
O2 0.0545(9) 0.0329(8) 0.0409(9) 0.0028(7) 0.0025(8) 0.0187(8)
C3 0.0309(10) 0.0254(10) 0.0321(11) 0.0025(8) 0.0023(9) 0.0006(8)
C4 0.0222(9) 0.0241(10) 0.0246(9) 0.0007(8) 0.0013(8) 0.0002(8)
C5 0.0259(9) 0.0311(10) 0.0267(10) -0.0016(9) 0.0045(8) 0.0042(9)
C6 0.0208(9) 0.0369(11) 0.0324(11) -0.0067(9) -0.0003(8) 0.0043(9)
C7 0.0248(9) 0.0323(10) 0.0256(11) -0.0030(8) -0.0046(8) 0.0066(8)
C8 0.0184(8) 0.0237(9) 0.0233(9) -0.0010(8) -0.0023(8) 0.0009(8)
C9 0.0281(9) 0.0312(10) 0.0278(9) 0.0030(9) -0.0021(9) -0.0057(9)
C10 0.0549(14) 0.0250(10) 0.0327(11) -0.0001(8) 0.0073(11) -0.0038(10)
C11 0.0455(13) 0.0358(11) 0.0368(12) 0.0099(10) 0.0068(10) 0.0150(11)
C12 0.0231(10) 0.0561(14) 0.0578(15) -0.0124(13) -0.0005(10) -0.0018(10)
C13 0.0351(11) 0.0491(13) 0.0402(12) -0.0056(10) -0.0007(10) 0.0162(11)
C14 0.0304(9) 0.0353(10) 0.0248(10) 0.0004(9) -0.0034(9) 0.0045(9)
C15 0.0303(10) 0.0372(11) 0.0378(11) 0.0067(10) 0.0064(9) 0.0032(10)
O3 0.0449(8) 0.0380(8) 0.0284(7) 0.0034(6) 0.0107(7) 0.0050(7)
O4 0.0569(10) 0.0509(10) 0.0604(11) 0.0150(9) 0.0254(9) -0.0065(9)

loop_
_atom_type_symbol
_atom_type_description
_atom_type_scat_dispersion_real
_atom_type_scat_dispersion_imag
_atom_type_scat_source
C C 0.0033 0.0016 'International Tables Vol C Tables 4.2.6.8 and 6.1.1.4'
H H 0.0000 0.0000 'International Tables Vol C Tables 4.2.6.8 and 6.1.1.4'
O O 0.0106 0.0060 'International Tables Vol C Tables 4.2.6.8 and 6.1.1.4'

loop_
_geom_angle_atom_site_label_1
_geom_angle_atom_site_label_2
_geom_angle_atom_site_label_3
_geom_angle
_geom_angle_publ_flag
O3 C1 O1 104.33(14) yes
O3 C1 C8 107.83(15) yes
O1 C1 C8 113.06(14) yes
O3 C1 H1 110.5 ?
O1 C1 H1 110.5 ?
C8 C1 H1 110.5 ?
C2 O1 C1 116.51(14) yes
O2 C2 O1 117.98(18) yes
O2 C2 C3 127.01(19) yes
O1 C2 C3 114.95(16) yes
C2 C3 C4 109.22(15) yes
C2 C3 H3A 109.8 ?
C4 C3 H3A 109.8 ?
C2 C3 H3B 109.8 ?
C4 C3 H3B 109.8 ?
H3A C3 H3B 108.3 ?
C14 C4 C5 109.70(15) yes
C14 C4 C3 107.41(15) yes
C5 C4 C3 113.50(15) yes
C14 C4 C8 115.14(14) yes
C5 C4 C8 104.21(14) yes
C3 C4 C8 107.02(15) yes
C6 C5 C4 109.27(15) yes
C6 C5 H5A 109.8 ?
C4 C5 H5A 109.8 ?
C6 C5 H5B 109.8 ?
C4 C5 H5B 109.8 ?
H5A C5 H5B 108.3 ?
C12 C6 C5 111.01(17) yes
C12 C6 C13 107.40(16) yes
C5 C6 C13 109.76(16) yes
C12 C6 C7 109.63(17) yes
C5 C6 C7 104.94(13) yes
C13 C6 C7 114.14(17) yes
C11 C7 C6 118.01(16) yes
C11 C7 C8 104.83(15) yes
C6 C7 C8 107.17(14) yes
C11 C7 H7 108.8 ?
C6 C7 H7 108.8 ?
C8 C7 H7 108.8 ?
C1 C8 C9 102.42(15) yes
C1 C8 C4 112.46(14) yes
C9 C8 C4 117.57(15) yes
C1 C8 C7 111.52(15) yes
C9 C8 C7 104.88(14) yes
C4 C8 C7 107.74(14) yes
C15 C9 C10 111.62(17) yes
C15 C9 C8 103.76(16) yes
C10 C9 C8 106.13(15) yes
C15 C9 H9 111.6 ?
C10 C9 H9 111.6 ?
C8 C9 H9 111.6 ?
C11 C10 C9 102.10(16) yes
C11 C10 H10A 111.3 ?
C9 C10 H10A 111.3 ?
C11 C10 H10B 111.3 ?
C9 C10 H10B 111.3 ?
H10A C10 H10B 109.2 ?
C10 C11 C7 105.70(16) yes
C10 C11 H11A 110.6 ?
C7 C11 H11A 110.6 ?
C10 C11 H11B 110.6 ?
C7 C11 H11B 110.6 ?
H11A C11 H11B 108.7 ?
C6 C12 H12A 109.5 ?
C6 C12 H12B 109.5 ?
H12A C12 H12B 109.5 ?
C6 C12 H12C 109.5 ?
H12A C12 H12C 109.5 ?
H12B C12 H12C 109.5 ?
C6 C13 H13A 109.5 ?
C6 C13 H13B 109.5 ?
H13A C13 H13B 109.5 ?
C6 C13 H13C 109.5 ?
H13A C13 H13C 109.5 ?
H13B C13 H13C 109.5 ?
C4 C14 H14A 109.5 ?
C4 C14 H14B 109.5 ?
H14A C14 H14B 109.5 ?
C4 C14 H14C 109.5 ?
H14A C14 H14C 109.5 ?
H14B C14 H14C 109.5 ?
O4 C15 O3 120.3(2) yes
O4 C15 C9 129.5(2) yes
O3 C15 C9 110.22(17) yes
C15 O3 C1 110.36(14) yes

loop_
_geom_bond_atom_site_label_1
_geom_bond_atom_site_label_2
_geom_bond_distance
_geom_bond_publ_flag
C1 O3 1.412(2) yes
C1 O1 1.444(2) yes
C1 C8 1.527(2) yes
C1 H1 1.0000 ?
O1 C2 1.361(2) yes
C2 O2 1.207(2) yes
C2 C3 1.494(3) yes
C3 C4 1.552(3) yes
C3 H3A 0.9900 ?
C3 H3B 0.9900 ?
C4 C14 1.531(3) yes
C4 C5 1.539(2) yes
C4 C8 1.561(2) yes
C5 C6 1.538(3) yes
C5 H5A 0.9900 ?
C5 H5B 0.9900 ?
C6 C12 1.533(3) yes
C6 C13 1.540(3) yes
C6 C7 1.560(3) yes
C7 C11 1.539(3) yes
C7 C8 1.573(2) yes
C7 H7 1.0000 ?
C8 C9 1.540(3) yes
C9 C15 1.505(3) yes
C9 C10 1.522(3) yes
C9 H9 1.0000 ?
C10 C11 1.516(3) yes
C10 H10A 0.9900 ?
C10 H10B 0.9900 ?
C11 H11A 0.9900 ?
C11 H11B 0.9900 ?
C12 H12A 0.9800 ?
C12 H12B 0.9800 ?
C12 H12C 0.9800 ?
C13 H13A 0.9800 ?
C13 H13B 0.9800 ?
C13 H13C 0.9800 ?
C14 H14A 0.9800 ?
C14 H14B 0.9800 ?
C14 H14C 0.9800 ?
C15 O4 1.194(2) yes
C15 O3 1.377(3) yes

loop_
_geom_torsion_atom_site_label_1
_geom_torsion_atom_site_label_2
_geom_torsion_atom_site_label_3
_geom_torsion_atom_site_label_4
_geom_torsion
O3 C1 O1 C2 -171.18(14)
C8 C1 O1 C2 -54.3(2)
C1 O1 C2 O2 -172.69(17)
C1 O1 C2 C3 9.9(2)
O2 C2 C3 C4 -128.1(2)
O1 C2 C3 C4 49.0(2)
C2 C3 C4 C14 62.41(19)
C2 C3 C4 C5 -176.16(16)
C2 C3 C4 C8 -61.76(19)
C14 C4 C5 C6 -149.88(16)
C3 C4 C5 C6 90.0(2)
C8 C4 C5 C6 -26.10(19)
C4 C5 C6 C12 -93.48(19)
C4 C5 C6 C13 147.94(16)
C4 C5 C6 C7 24.9(2)
C12 C6 C7 C11 -136.21(19)
C5 C6 C7 C11 104.50(19)
C13 C6 C7 C11 -15.7(2)
C12 C6 C7 C8 105.89(17)
C5 C6 C7 C8 -13.40(19)
C13 C6 C7 C8 -133.59(17)
O3 C1 C8 C9 23.00(18)
O1 C1 C8 C9 -91.80(17)
O3 C1 C8 C4 150.15(14)
O1 C1 C8 C4 35.3(2)
O3 C1 C8 C7 -88.68(18)
O1 C1 C8 C7 156.51(15)
C14 C4 C8 C1 -99.62(18)
C5 C4 C8 C1 140.19(15)
C3 C4 C8 C1 19.7(2)
C14 C4 C8 C9 19.0(2)
C5 C4 C8 C9 -101.24(17)
C3 C4 C8 C9 138.25(16)
C14 C4 C8 C7 137.07(16)
C5 C4 C8 C7 16.88(18)
C3 C4 C8 C7 -103.63(16)
C11 C7 C8 C1 107.72(17)
C6 C7 C8 C1 -126.10(17)
C11 C7 C8 C9 -2.4(2)
C6 C7 C8 C9 123.78(15)
C11 C7 C8 C4 -128.40(16)
C6 C7 C8 C4 -2.22(19)
C1 C8 C9 C15 -20.90(18)
C4 C8 C9 C15 -144.69(16)
C7 C8 C9 C15 95.67(17)
C1 C8 C9 C10 -138.66(16)
C4 C8 C9 C10 97.55(18)
C7 C8 C9 C10 -22.09(19)
C15 C9 C10 C11 -74.2(2)
C8 C9 C10 C11 38.17(19)
C9 C10 C11 C7 -39.7(2)
C6 C7 C11 C10 -93.0(2)
C8 C7 C11 C10 26.2(2)
C10 C9 C15 O4 -52.2(3)
C8 C9 C15 O4 -166.1(2)
C10 C9 C15 O3 126.70(18)
C8 C9 C15 O3 12.8(2)
O4 C15 O3 C1 -179.16(19)
C9 C15 O3 C1 1.8(2)
O1 C1 O3 C15 104.30(17)
C8 C1 O3 C15 -16.2(2)

loop_
_cod_related_entry_id
_cod_related_entry_code
_cod_related_entry_database
1 21199882 ChemSpider
